data_7205683
loop_
_publ_author_name
'Meng, Jing-Xin'
'Lu, Ying'
'Li, Yang-Guang'
'Fu, Hai'
'Wang, En-Bo'

_publ_section_title
;
 Controllable self-assembly of four new metal--organic frameworks based
 on different phosphomolybdate clusters by altering the molar ratio of
 H3PO4 and Na2MoO4
;
_journal_issue 7
_journal_name_full CrystEngComm
_journal_page_first 2479
_journal_paper_doi 10.1039/c0ce00639d
_journal_volume 13
_journal_year 2011
_chemical_formula_sum 'C28 H52 Cd Mo6 N8 O38 P4'
_chemical_formula_weight 1920.70
_chemical_name_systematic
;
?
;
_space_group_IT_number 2
_symmetry_cell_setting triclinic
_symmetry_space_group_name_Hall '-P 1'
_symmetry_space_group_name_H-M 'P -1'
_atom_sites_solution_hydrogens geom
_atom_sites_solution_primary direct
_atom_sites_solution_secondary difmap
_audit_creation_method SHELXL-97
_cell_angle_alpha 95.96(3)
_cell_angle_beta 110.13(3)
_cell_angle_gamma 102.95(3)
_cell_formula_units_Z 2
_cell_length_a 12.578(3)
_cell_length_b 15.148(3)
_cell_length_c 16.389(3)
_cell_measurement_reflns_used 21039
_cell_measurement_temperature 150(2)
_cell_measurement_theta_max 24.71
_cell_measurement_theta_min 2.99
_cell_volume 2800.9(13)
_computing_structure_refinement 'SHELXL-97 (Sheldrick, 1997)'
_computing_structure_solution 'SHELXS-97 (Sheldrick, 1990)'
_diffrn_ambient_temperature 150(2)
_diffrn_detector_area_resol_mean 0.01
_diffrn_measured_fraction_theta_full 0.993
_diffrn_measured_fraction_theta_max 0.993
_diffrn_measurement_device_type 'Rigaku R-AXIS RAPID IP'
_diffrn_measurement_method Oscillation
_diffrn_radiation_monochromator graphite
_diffrn_radiation_source 'Rotation anode'
_diffrn_radiation_type MoK\a
_diffrn_radiation_wavelength 0.71073
_diffrn_reflns_av_R_equivalents 0.1129
_diffrn_reflns_av_sigmaI/netI 0.1500
_diffrn_reflns_limit_h_max 14
_diffrn_reflns_limit_h_min -14
_diffrn_reflns_limit_k_max 17
_diffrn_reflns_limit_k_min -17
_diffrn_reflns_limit_l_max 19
_diffrn_reflns_limit_l_min -19
_diffrn_reflns_number 21039
_diffrn_reflns_theta_full 24.71
_diffrn_reflns_theta_max 24.71
_diffrn_reflns_theta_min 2.99
_diffrn_standards_decay_% none
_diffrn_standards_interval_count 0
_diffrn_standards_interval_time 0
_diffrn_standards_number 0
_exptl_absorpt_coefficient_mu 1.897
_exptl_absorpt_correction_T_max 0.684
_exptl_absorpt_correction_T_min 0.641
_exptl_absorpt_correction_type multi-scan
_exptl_absorpt_process_details 'ABSCOR by T.Higashi 8 March, 1995'
_exptl_crystal_colour colorless
_exptl_crystal_density_diffrn 2.277
_exptl_crystal_density_method 'not measured'
_exptl_crystal_description block
_exptl_crystal_F_000 1880
_exptl_crystal_size_max 0.24
_exptl_crystal_size_mid 0.21
_exptl_crystal_size_min 0.20
_refine_diff_density_max 1.388
_refine_diff_density_min -3.572
_refine_diff_density_rms 0.286
_refine_ls_extinction_method none
_refine_ls_goodness_of_fit_ref 1.058
_refine_ls_hydrogen_treatment constr
_refine_ls_matrix_type full
_refine_ls_number_parameters 778
_refine_ls_number_reflns 9492
_refine_ls_number_restraints 54
_refine_ls_restrained_S_all 1.057
_refine_ls_R_factor_all 0.1406
_refine_ls_R_factor_gt 0.0789
_refine_ls_shift/su_max 0.000
_refine_ls_shift/su_mean 0.000
_refine_ls_structure_factor_coef Fsqd
_refine_ls_weighting_details 'calc w=1/[\s^2^(Fo^2^)+(0.0667P)^2^+55.2359P] where P=(Fo^2^+2Fc^2^)/3'
_refine_ls_weighting_scheme calc
_refine_ls_wR_factor_gt 0.1670
_refine_ls_wR_factor_ref 0.2061
_reflns_number_gt 5649
_reflns_number_total 9492
_reflns_threshold_expression >2sigma(I)
_cod_data_source_file c0ce00639d.txt
_cod_data_source_block 77a
_cod_depositor_comments
;
The following automatic conversions were performed:
'_symmetry_cell_setting' value 'Triclinic' changed to 'triclinic'
according to '/home/saulius/struct/CIF-dictionaries/cif_core.dic'
dictionary named 'cif_core.dic' version 2.4.1 from 2010-06-29.

Automatic conversion script
Id: cif_fix_enum 1555 2011-01-17 13:19:09Z saulius 
;
_cod_original_cell_volume 2800.9(10)
_cod_original_sg_symbol_H-M P-1
_cod_database_code 7205683

loop_
_symmetry_equiv_pos_as_xyz
'x, y, z'
'-x, -y, -z'

loop_
_atom_site_label
_atom_site_type_symbol
_atom_site_fract_x
_atom_site_fract_y
_atom_site_fract_z
_atom_site_U_iso_or_equiv
_atom_site_adp_type
_atom_site_occupancy
_atom_site_symmetry_multiplicity
_atom_site_calc_flag
_atom_site_refinement_flags
_atom_site_disorder_assembly
_atom_site_disorder_group
Cd1 Cd 0.0000 0.5000 0.0000 0.0177(4) Uani 1 2 d S . .
Cd2 Cd 0.0000 0.5000 0.5000 0.0489(6) Uani 1 2 d S . .
Mo1 Mo 0.14994(13) 0.36163(9) 0.17018(9) 0.0180(3) Uani 1 1 d . . .
Mo2 Mo 0.25674(13) 0.71484(9) 0.14184(9) 0.0187(3) Uani 1 1 d . . .
Mo3 Mo -0.05610(13) 0.35638(9) 0.17379(9) 0.0172(3) Uani 1 1 d . . .
Mo4 Mo -0.15638(13) 0.55557(9) 0.16120(9) 0.0187(3) Uani 1 1 d . . .
Mo5 Mo 0.33170(13) 0.56871(9) 0.15246(9) 0.0191(3) Uani 1 1 d . . .
Mo6 Mo -0.02532(13) 0.70678(9) 0.14514(9) 0.0198(3) Uani 1 1 d . . .
P1 P 0.4328(4) 0.4459(3) 0.3055(3) 0.0293(11) Uani 1 1 d . . .
P2 P -0.1937(4) 0.4205(3) 0.3018(3) 0.0198(9) Uani 1 1 d . . .
P3 P 0.1406(4) 0.5737(2) 0.2575(3) 0.0153(8) Uani 1 1 d . . .
P4 P 0.2163(4) 0.8572(3) 0.2880(3) 0.0255(10) Uani 1 1 d . . .
O1 O -0.3255(10) 0.3637(8) 0.2548(8) 0.031(3) Uani 1 1 d . . .
O2 O 0.1967(10) 0.6135(7) 0.3557(7) 0.028(3) Uani 1 1 d . . .
O3 O 0.2570(13) 0.9591(7) 0.3252(8) 0.040(3) Uani 1 1 d . . .
O4 O 0.3145(11) 0.3741(8) 0.2598(8) 0.035(3) Uani 1 1 d . . .
O5 O 0.0895(10) 0.7373(6) 0.0764(7) 0.024(3) Uani 1 1 d . . .
O6 O -0.1276(11) 0.2462(8) 0.1284(8) 0.033(3) Uani 1 1 d . . .
O7 O -0.1616(10) 0.4347(8) 0.4004(7) 0.027(3) Uani 1 1 d . . .
O8 O 0.2831(11) 0.8316(7) 0.2326(8) 0.030(3) Uani 1 1 d . . .
O9 O 0.4227(11) 0.5843(7) 0.0988(8) 0.030(3) Uani 1 1 d . . .
O10 O -0.1212(11) 0.3645(8) 0.2714(7) 0.029(3) Uani 1 1 d . . .
O11 O 0.4449(11) 0.5234(7) 0.2543(8) 0.029(3) Uani 1 1 d . . .
O12 O 0.0847(11) 0.8277(7) 0.2335(7) 0.030(3) Uani 1 1 d . . .
O13 O -0.1297(11) 0.7567(7) 0.0887(7) 0.028(3) Uani 1 1 d . . .
O14 O 0.3282(11) 0.7711(7) 0.0855(8) 0.031(3) Uani 1 1 d . . .
O15 O -0.1785(10) 0.5131(7) 0.2704(7) 0.023(3) Uani 1 1 d . . .
O16 O 0.3736(10) 0.6822(7) 0.2357(7) 0.027(3) Uani 1 1 d . . .
O17 O -0.2906(11) 0.5661(8) 0.1123(7) 0.027(3) Uani 1 1 d . . .
O18 O -0.0643(11) 0.6717(7) 0.2428(7) 0.025(3) Uani 1 1 d U . .
O19 O 0.0131(10) 0.5123(6) 0.2278(7) 0.019(2) Uani 1 1 d . . .
O20 O -0.1890(9) 0.4143(7) 0.1080(7) 0.022(2) Uani 1 1 d . . .
O21 O 0.1886(9) 0.5893(6) 0.0684(7) 0.021(3) Uani 1 1 d . . .
O22 O 0.1344(10) 0.6571(6) 0.2071(7) 0.020(2) Uani 1 1 d . . .
O23 O 0.0917(10) 0.3559(7) 0.2661(7) 0.023(3) Uani 1 1 d . . .
O24 O 0.2454(9) 0.4254(7) 0.0963(7) 0.022(2) Uani 1 1 d . . .
O25 O 0.2117(9) 0.5176(6) 0.2249(7) 0.017(2) Uani 1 1 d . . .
O26 O 0.0153(9) 0.3909(6) 0.0890(6) 0.014(2) Uani 1 1 d . . .
O27 O -0.0849(9) 0.5811(7) 0.0717(6) 0.018(2) Uani 1 1 d U . .
O28 O 0.4416(19) 0.4934(12) 0.3984(11) 0.087(6) Uani 1 1 d . . .
O29 O 0.5339(12) 0.4048(10) 0.3249(10) 0.053(4) Uani 1 1 d . . .
O30 O 0.1301(11) 0.2523(7) 0.1231(7) 0.028(3) Uani 1 1 d . . .
O31 O 0.2422(12) 0.8114(8) 0.3716(7) 0.037(3) Uani 1 1 d . . .
N1 N 0.1736(14) 0.0521(11) 1.0922(10) 0.038(4) Uani 1 1 d . . .
N2 N 0.1114(15) 0.0101(10) 0.9479(10) 0.037(4) Uani 1 1 d . . .
N3 N 0.4264(15) 0.0363(12) 0.6356(10) 0.041(4) Uani 1 1 d . . .
N4 N 0.3605(16) 0.0227(12) 0.4937(11) 0.051(5) Uani 1 1 d . . .
N5 N 0.3963(15) 0.3254(11) 0.0784(12) 0.043(4) Uani 1 1 d . . .
N6 N 0.5109(13) 0.2361(8) 0.0973(9) 0.026(3) Uani 1 1 d . . .
N7 N 0.330(2) 0.3419(13) 0.6847(16) 0.065(6) Uani 1 1 d . . .
N8 N 0.1614(15) 0.2444(11) 0.6184(12) 0.046(4) Uani 1 1 d . . .
C1 C 0.1433(18) 0.0817(11) 1.0116(12) 0.033(4) Uani 1 1 d . . .
H1A H 0.1455 0.1434 1.0042 0.039 Uiso 1 1 calc R . .
C2 C 0.1576(16) -0.0407(10) 1.0714(12) 0.028(4) Uani 1 1 d U . .
H2A H 0.1721 -0.0792 1.1139 0.034 Uiso 1 1 calc R . .
C3 C 0.1199(18) -0.0703(12) 0.9860(14) 0.040(5) Uani 1 1 d U . .
H3A H 0.1018 -0.1319 0.9556 0.048 Uiso 1 1 calc R . .
C4 C 0.074(2) 0.0152(15) 0.8523(12) 0.046(5) Uani 1 1 d . . .
H4A H 0.0505 0.0726 0.8432 0.055 Uiso 1 1 calc R . .
H4B H 0.0054 -0.0380 0.8169 0.055 Uiso 1 1 calc R . .
C5 C 0.1750(18) 0.0142(12) 0.8220(13) 0.037(5) Uani 1 1 d . . .
C6 C 0.1632(17) -0.0538(14) 0.7557(14) 0.044(5) Uani 1 1 d . . .
H6A H 0.0920 -0.1025 0.7304 0.053 Uiso 1 1 calc R . .
C7 C 0.252(2) -0.0543(15) 0.7241(13) 0.051(6) Uani 1 1 d . . .
H7A H 0.2428 -0.1042 0.6798 0.062 Uiso 1 1 calc R . .
C8 C 0.3538(18) 0.0181(14) 0.7572(12) 0.038(5) Uani 1 1 d . . .
C9 C 0.3679(18) 0.0857(13) 0.8240(12) 0.036(5) Uani 1 1 d . . .
H9A H 0.4405 0.1328 0.8513 0.043 Uiso 1 1 calc R . .
C10 C 0.2764(18) 0.0861(13) 0.8523(13) 0.042(5) Uani 1 1 d . . .
H10A H 0.2838 0.1378 0.8940 0.050 Uiso 1 1 calc R . .
C11 C 0.455(2) 0.0146(15) 0.7269(14) 0.048(6) Uani 1 1 d . . .
H11A H 0.5289 0.0600 0.7688 0.058 Uiso 1 1 calc R . .
H11B H 0.4678 -0.0478 0.7261 0.058 Uiso 1 1 calc R . .
C12 C 0.376(2) -0.0221(16) 0.5591(15) 0.053(6) Uani 1 1 d . . .
H12A H 0.3538 -0.0875 0.5522 0.064 Uiso 1 1 calc R . .
C13 C 0.411(2) 0.1137(15) 0.5308(14) 0.051(6) Uani 1 1 d . . .
H13A H 0.4184 0.1624 0.4993 0.061 Uiso 1 1 calc R . .
C14 C 0.448(2) 0.1239(15) 0.6194(14) 0.051(6) Uani 1 1 d . . .
H14A H 0.4815 0.1802 0.6618 0.061 Uiso 1 1 calc R . .
C15 C 0.4315(18) 0.2633(13) 0.1223(14) 0.041(5) Uani 1 1 d . . .
H15A H 0.4044 0.2408 0.1657 0.049 Uiso 1 1 calc R . .
C16 C 0.4601(18) 0.3400(13) 0.0263(12) 0.040(5) Uani 1 1 d . . .
H16A H 0.4568 0.3850 -0.0101 0.048 Uiso 1 1 calc R . .
C17 C 0.5273(18) 0.2834(12) 0.0330(13) 0.036(5) Uani 1 1 d . . .
H17A H 0.5760 0.2767 0.0009 0.043 Uiso 1 1 calc R . .
C18 C 0.5743(17) 0.1692(11) 0.1312(12) 0.034(5) Uani 1 1 d . . .
H18A H 0.5594 0.1534 0.1841 0.040 Uiso 1 1 calc R . .
H18B H 0.6600 0.1974 0.1494 0.040 Uiso 1 1 calc R . .
C19 C 0.5356(17) 0.0816(11) 0.0615(11) 0.029(4) Uani 1 1 d . . .
C20 C 0.6042(16) 0.0655(11) 0.0152(13) 0.034(5) Uani 1 1 d . . .
H20A H 0.6770 0.1096 0.0265 0.041 Uiso 1 1 calc R . .
C21 C 0.4324(17) 0.0147(11) 0.0477(12) 0.030(4) Uani 1 1 d . . .
H21A H 0.3866 0.0240 0.0817 0.036 Uiso 1 1 calc R . .
C22 C 0.231(3) 0.3205(15) 0.612(2) 0.080(9) Uani 1 1 d . . .
H22A H 0.2147 0.3534 0.5644 0.096 Uiso 1 1 calc R . .
C23 C 0.321(2) 0.2815(16) 0.7372(15) 0.058(7) Uani 1 1 d . . .
H23A H 0.3810 0.2816 0.7917 0.070 Uiso 1 1 calc R . .
C24 C 0.211(3) 0.2190(18) 0.7001(16) 0.070(8) Uani 1 1 d . . .
H24A H 0.1769 0.1707 0.7239 0.085 Uiso 1 1 calc R . .
C25 C 0.040(2) 0.1993(12) 0.5559(16) 0.060(7) Uani 1 1 d . . .
H25A H 0.0243 0.2274 0.5026 0.072 Uiso 1 1 calc R . .
H25B H -0.0154 0.2097 0.5838 0.072 Uiso 1 1 calc R . .
C26 C 0.0196(19) 0.0946(14) 0.5280(15) 0.047(6) Uani 1 1 d . . .
C27 C 0.066(2) 0.0617(16) 0.4715(17) 0.064(7) Uani 1 1 d . . .
H27A H 0.1144 0.1044 0.4512 0.077 Uiso 1 1 calc R . .
C28 C -0.046(2) 0.0330(16) 0.5572(16) 0.062(7) Uani 1 1 d . . .
H28A H -0.0783 0.0537 0.5976 0.075 Uiso 1 1 calc R . .
O1W O -0.0883(15) 0.5863(9) 0.5574(9) 0.055(4) Uani 1 1 d . . .
O2W O -0.0305(11) 0.3931(8) 0.5757(8) 0.033(3) Uani 1 1 d . . .
O3W O 0.2442(19) 0.1135(12) 1.2641(12) 0.089(6) Uani 1 1 d U . .
O4W O 0.187(2) 0.2344(16) 1.3701(17) 0.125(8) Uani 1 1 d U . .
O5W O 0.308(2) 0.511(2) 0.489(2) 0.183(14) Uani 1 1 d . . .
O6W O -0.253(2) 0.2454(16) 0.4328(16) 0.126(8) Uani 1 1 d U . .
O7W O 0.485(4) 0.208(3) 0.325(3) 0.089(12) Uani 0.50 1 d PU . .
O8W O 0.461(4) 0.676(3) 0.427(3) 0.117(16) Uani 0.50 1 d PU . .

loop_
_atom_site_aniso_label
_atom_site_aniso_U_11
_atom_site_aniso_U_22
_atom_site_aniso_U_33
_atom_site_aniso_U_23
_atom_site_aniso_U_13
_atom_site_aniso_U_12
Cd1 0.0204(9) 0.0157(8) 0.0189(9) 0.0006(6) 0.0103(8) 0.0052(6)
Cd2 0.0465(15) 0.0554(14) 0.0401(13) 0.0028(10) 0.0145(12) 0.0115(11)
Mo1 0.0187(8) 0.0179(7) 0.0211(7) 0.0025(5) 0.0110(6) 0.0073(5)
Mo2 0.0216(8) 0.0139(6) 0.0190(7) -0.0007(5) 0.0089(6) 0.0021(5)
Mo3 0.0209(8) 0.0153(6) 0.0186(7) 0.0012(5) 0.0126(6) 0.0040(5)
Mo4 0.0197(8) 0.0208(7) 0.0184(7) 0.0017(5) 0.0099(6) 0.0078(6)
Mo5 0.0178(8) 0.0177(7) 0.0227(8) 0.0032(6) 0.0087(6) 0.0053(6)
Mo6 0.0235(8) 0.0172(7) 0.0195(8) -0.0015(5) 0.0091(6) 0.0081(6)
P1 0.024(3) 0.047(3) 0.021(2) 0.011(2) 0.011(2) 0.014(2)
P2 0.023(2) 0.023(2) 0.015(2) 0.0005(16) 0.0122(19) 0.0042(17)
P3 0.020(2) 0.0105(18) 0.017(2) 0.0032(15) 0.0069(18) 0.0077(16)
P4 0.035(3) 0.016(2) 0.018(2) -0.0069(17) 0.007(2) 0.0040(18)
O1 0.024(7) 0.032(6) 0.033(7) 0.001(5) 0.013(6) -0.002(5)
O2 0.029(7) 0.028(6) 0.018(6) -0.008(5) 0.004(6) 0.005(5)
O3 0.066(10) 0.018(6) 0.035(8) -0.003(5) 0.023(7) 0.004(6)
O4 0.024(7) 0.039(7) 0.042(8) 0.013(6) 0.009(6) 0.012(6)
O5 0.034(7) 0.012(5) 0.028(7) 0.003(5) 0.013(6) 0.011(5)
O6 0.030(8) 0.035(7) 0.033(7) 0.004(5) 0.016(6) 0.003(5)
O7 0.027(7) 0.041(7) 0.019(6) 0.013(5) 0.015(6) 0.010(5)
O8 0.037(8) 0.021(6) 0.037(7) 0.002(5) 0.024(6) 0.008(5)
O9 0.031(7) 0.025(6) 0.044(8) 0.012(5) 0.022(6) 0.011(5)
O10 0.040(8) 0.034(7) 0.025(7) 0.010(5) 0.023(6) 0.013(6)
O11 0.036(8) 0.025(6) 0.037(7) 0.020(5) 0.018(6) 0.014(5)
O12 0.040(8) 0.017(6) 0.023(6) -0.004(5) 0.000(6) 0.009(5)
O13 0.036(8) 0.018(6) 0.029(7) 0.010(5) 0.009(6) 0.012(5)
O14 0.048(8) 0.011(5) 0.051(8) 0.005(5) 0.039(7) 0.011(5)
O15 0.026(7) 0.029(6) 0.029(7) 0.014(5) 0.019(6) 0.016(5)
O16 0.028(7) 0.023(6) 0.030(7) -0.006(5) 0.015(6) 0.005(5)
O17 0.037(8) 0.035(6) 0.019(6) 0.004(5) 0.018(6) 0.016(6)
O18 0.038(6) 0.020(5) 0.023(5) 0.004(4) 0.010(5) 0.022(5)
O19 0.028(7) 0.011(5) 0.019(6) 0.001(4) 0.010(5) 0.007(4)
O20 0.016(6) 0.024(6) 0.022(6) -0.007(5) 0.007(5) 0.001(5)
O21 0.018(6) 0.015(5) 0.029(7) -0.010(4) 0.017(5) -0.004(4)
O22 0.030(7) 0.012(5) 0.014(6) -0.003(4) 0.006(5) 0.004(5)
O23 0.021(7) 0.026(6) 0.029(7) 0.013(5) 0.015(5) 0.008(5)
O24 0.015(6) 0.028(6) 0.029(7) 0.001(5) 0.018(5) 0.004(5)
O25 0.025(6) 0.007(5) 0.019(6) 0.001(4) 0.008(5) 0.006(4)
O26 0.025(6) 0.015(5) 0.010(5) 0.010(4) 0.008(5) 0.013(4)
O27 0.023(6) 0.026(5) 0.007(5) 0.001(4) 0.007(4) 0.012(4)
O28 0.123(18) 0.088(13) 0.048(11) -0.002(9) 0.052(12) -0.002(12)
O29 0.037(9) 0.071(10) 0.073(11) 0.045(8) 0.025(8) 0.037(8)
O30 0.053(9) 0.020(6) 0.021(6) 0.006(5) 0.026(6) 0.007(5)
O31 0.055(9) 0.036(7) 0.011(6) 0.002(5) 0.006(6) 0.005(6)
N1 0.037(10) 0.045(9) 0.035(10) 0.007(7) 0.016(8) 0.013(8)
N2 0.049(11) 0.037(9) 0.030(9) -0.003(7) 0.023(8) 0.015(8)
N3 0.042(11) 0.059(11) 0.013(8) 0.005(7) 0.004(8) 0.009(8)
N4 0.055(13) 0.054(11) 0.036(10) -0.003(8) 0.028(10) -0.010(9)
N5 0.045(11) 0.036(9) 0.057(12) 0.013(8) 0.022(10) 0.021(8)
N6 0.038(9) 0.006(6) 0.039(9) 0.002(6) 0.021(8) 0.008(6)
N7 0.060(15) 0.056(12) 0.081(16) 0.031(12) 0.027(13) 0.012(11)
N8 0.031(10) 0.041(10) 0.052(12) -0.010(8) 0.004(9) 0.010(8)
C1 0.053(13) 0.016(8) 0.038(11) 0.016(8) 0.023(10) 0.012(8)
C2 0.034(8) 0.016(6) 0.040(8) 0.007(6) 0.016(6) 0.015(6)
C3 0.049(9) 0.023(7) 0.051(9) 0.008(6) 0.020(7) 0.013(6)
C4 0.057(15) 0.056(13) 0.023(11) -0.007(9) 0.012(10) 0.027(11)
C5 0.044(13) 0.026(9) 0.051(13) 0.004(9) 0.030(11) 0.014(8)
C6 0.021(11) 0.053(12) 0.050(13) 0.011(10) 0.016(10) -0.009(9)
C7 0.054(16) 0.067(14) 0.017(10) -0.011(9) 0.010(10) 0.001(11)
C8 0.038(12) 0.058(12) 0.024(10) 0.012(9) 0.017(10) 0.017(10)
C9 0.037(12) 0.042(11) 0.030(11) 0.014(9) 0.014(10) 0.007(9)
C10 0.039(13) 0.032(10) 0.045(13) -0.006(9) 0.016(11) 0.000(9)
C11 0.059(15) 0.065(14) 0.046(13) 0.044(11) 0.031(12) 0.035(12)
C12 0.052(15) 0.059(14) 0.049(14) 0.005(11) 0.031(13) 0.000(11)
C13 0.068(17) 0.047(13) 0.034(12) 0.007(10) 0.015(12) 0.015(11)
C14 0.050(15) 0.056(14) 0.031(12) -0.004(10) 0.011(11) -0.002(11)
C15 0.039(13) 0.044(11) 0.058(14) 0.006(10) 0.038(11) 0.015(9)
C16 0.047(14) 0.044(11) 0.023(10) -0.003(8) 0.013(10) 0.006(10)
C17 0.043(13) 0.034(10) 0.044(12) 0.014(9) 0.023(10) 0.022(9)
C18 0.029(11) 0.021(9) 0.039(11) -0.011(8) 0.002(9) 0.009(8)
C19 0.042(12) 0.020(8) 0.017(9) 0.007(7) 0.006(8) 0.002(8)
C20 0.026(11) 0.014(8) 0.060(13) 0.016(8) 0.012(10) 0.006(7)
C21 0.052(13) 0.022(9) 0.034(10) 0.019(8) 0.030(10) 0.019(8)
C22 0.14(3) 0.030(13) 0.10(2) 0.027(14) 0.07(2) 0.039(16)
C23 0.039(14) 0.065(15) 0.042(14) -0.014(12) -0.010(11) 0.013(12)
C24 0.09(2) 0.073(17) 0.048(16) 0.016(13) 0.016(15) 0.033(16)
C25 0.060(16) 0.027(10) 0.074(17) 0.007(11) -0.003(13) 0.020(10)
C26 0.038(13) 0.041(11) 0.055(14) -0.009(10) 0.012(12) 0.014(10)
C27 0.048(16) 0.053(14) 0.076(18) 0.016(13) 0.020(14) -0.011(11)
C28 0.041(15) 0.063(15) 0.075(18) -0.027(13) 0.039(14) -0.005(11)
O1W 0.092(13) 0.041(8) 0.037(8) 0.003(6) 0.024(9) 0.032(8)
O2W 0.039(8) 0.029(6) 0.032(7) -0.001(5) 0.021(6) 0.003(5)
O3W 0.119(10) 0.065(8) 0.073(9) 0.024(7) 0.020(7) 0.028(7)
O4W 0.139(12) 0.124(11) 0.129(12) 0.044(9) 0.051(8) 0.061(9)
O5W 0.066(18) 0.28(4) 0.18(3) -0.04(3) 0.044(19) 0.06(2)
O6W 0.133(12) 0.120(11) 0.118(11) 0.031(9) 0.044(9) 0.023(8)
O7W 0.081(15) 0.095(14) 0.095(14) 0.031(10) 0.035(10) 0.022(9)
O8W 0.122(18) 0.111(17) 0.116(18) 0.021(10) 0.044(11) 0.029(10)

loop_
_atom_type_symbol
_atom_type_description
_atom_type_scat_dispersion_real
_atom_type_scat_dispersion_imag
_atom_type_scat_source
C C 0.0033 0.0016 'International Tables Vol C Tables 4.2.6.8 and 6.1.1.4'
Cd Cd -0.8075 1.2024 'International Tables Vol C Tables 4.2.6.8 and 6.1.1.4'
Mo Mo -1.6832 0.6857 'International Tables Vol C Tables 4.2.6.8 and 6.1.1.4'
N N 0.0061 0.0033 'International Tables Vol C Tables 4.2.6.8 and 6.1.1.4'
O O 0.0106 0.0060 'International Tables Vol C Tables 4.2.6.8 and 6.1.1.4'
P P 0.1023 0.0942 'International Tables Vol C Tables 4.2.6.8 and 6.1.1.4'
H H 0.0000 0.0000 'International Tables Vol C Tables 4.2.6.8 and 6.1.1.4'

loop_
_geom_angle_atom_site_label_1
_geom_angle_atom_site_label_2
_geom_angle_atom_site_label_3
_geom_angle
_geom_angle_site_symmetry_1
_geom_angle_site_symmetry_3
_geom_angle_publ_flag
O21 Cd1 O21 180.000(1) 2_565 . ?
O21 Cd1 O27 81.7(4) 2_565 . ?
O21 Cd1 O27 98.3(4) . . ?
O21 Cd1 O27 98.3(4) 2_565 2_565 ?
O21 Cd1 O27 81.7(4) . 2_565 ?
O27 Cd1 O27 180.0(4) . 2_565 ?
O21 Cd1 O26 83.4(4) 2_565 . ?
O21 Cd1 O26 96.6(4) . . ?
O27 Cd1 O26 95.4(3) . . ?
O27 Cd1 O26 84.6(3) 2_565 . ?
O21 Cd1 O26 96.6(4) 2_565 2_565 ?
O21 Cd1 O26 83.4(4) . 2_565 ?
O27 Cd1 O26 84.6(3) . 2_565 ?
O27 Cd1 O26 95.4(3) 2_565 2_565 ?
O26 Cd1 O26 180.0(3) . 2_565 ?
O7 Cd2 O7 180.000(1) . 2_566 ?
O7 Cd2 O2W 89.5(4) . . ?
O7 Cd2 O2W 90.5(4) 2_566 . ?
O7 Cd2 O2W 90.5(4) . 2_566 ?
O7 Cd2 O2W 89.5(4) 2_566 2_566 ?
O2W Cd2 O2W 180.000(2) . 2_566 ?
O7 Cd2 O1W 88.4(5) . . ?
O7 Cd2 O1W 91.6(5) 2_566 . ?
O2W Cd2 O1W 92.7(5) . . ?
O2W Cd2 O1W 87.3(5) 2_566 . ?
O7 Cd2 O1W 91.6(5) . 2_566 ?
O7 Cd2 O1W 88.4(5) 2_566 2_566 ?
O2W Cd2 O1W 87.3(5) . 2_566 ?
O2W Cd2 O1W 92.7(5) 2_566 2_566 ?
O1W Cd2 O1W 180.0(6) . 2_566 ?
O30 Mo1 O26 101.5(5) . . ?
O30 Mo1 O23 107.0(5) . . ?
O26 Mo1 O23 95.4(4) . . ?
O30 Mo1 O4 94.0(6) . . ?
O26 Mo1 O4 161.9(4) . . ?
O23 Mo1 O4 88.8(5) . . ?
O30 Mo1 O24 96.1(5) . . ?
O26 Mo1 O24 86.0(4) . . ?
O23 Mo1 O24 156.0(4) . . ?
O4 Mo1 O24 83.1(5) . . ?
O30 Mo1 O25 167.3(5) . . ?
O26 Mo1 O25 83.3(4) . . ?
O23 Mo1 O25 84.0(4) . . ?
O4 Mo1 O25 79.7(4) . . ?
O24 Mo1 O25 72.3(4) . . ?
O30 Mo1 Mo3 102.1(4) . . ?
O26 Mo1 Mo3 48.4(3) . . ?
O23 Mo1 Mo3 48.4(3) . . ?
O4 Mo1 Mo3 137.0(4) . . ?
O24 Mo1 Mo3 133.2(3) . . ?
O25 Mo1 Mo3 89.9(3) . . ?
O14 Mo2 O16 106.2(6) . . ?
O14 Mo2 O21 102.4(5) . . ?
O16 Mo2 O21 95.1(5) . . ?
O14 Mo2 O8 95.1(5) . . ?
O16 Mo2 O8 86.8(5) . . ?
O21 Mo2 O8 161.1(4) . . ?
O14 Mo2 O5 97.9(5) . . ?
O16 Mo2 O5 154.9(5) . . ?
O21 Mo2 O5 86.5(4) . . ?
O8 Mo2 O5 84.0(4) . . ?
O14 Mo2 O22 167.9(5) . . ?
O16 Mo2 O22 84.7(4) . . ?
O21 Mo2 O22 81.5(4) . . ?
O8 Mo2 O22 79.9(4) . . ?
O5 Mo2 O22 70.8(4) . . ?
O14 Mo2 Mo5 102.2(4) . . ?
O16 Mo2 Mo5 47.7(3) . . ?
O21 Mo2 Mo5 48.8(3) . . ?
O8 Mo2 Mo5 134.1(3) . . ?
O5 Mo2 Mo5 133.8(3) . . ?
O22 Mo2 Mo5 89.0(3) . . ?
O6 Mo3 O26 100.8(5) . . ?
O6 Mo3 O23 105.9(5) . . ?
O26 Mo3 O23 94.7(4) . . ?
O6 Mo3 O10 96.3(5) . . ?
O26 Mo3 O10 161.8(4) . . ?
O23 Mo3 O10 86.7(5) . . ?
O6 Mo3 O20 98.1(5) . . ?
O26 Mo3 O20 87.3(4) . . ?
O23 Mo3 O20 155.1(4) . . ?
O10 Mo3 O20 84.0(4) . . ?
O6 Mo3 O19 170.8(5) . . ?
O26 Mo3 O19 81.7(4) . . ?
O23 Mo3 O19 82.7(4) . . ?
O10 Mo3 O19 80.5(4) . . ?
O20 Mo3 O19 73.0(4) . . ?
O6 Mo3 Mo1 100.6(4) . . ?
O26 Mo3 Mo1 47.8(3) . . ?
O23 Mo3 Mo1 48.3(3) . . ?
O10 Mo3 Mo1 134.7(4) . . ?
O20 Mo3 Mo1 133.7(3) . . ?
O19 Mo3 Mo1 87.7(3) . . ?
O17 Mo4 O18 106.4(5) . . ?
O17 Mo4 O27 102.5(5) . . ?
O18 Mo4 O27 94.6(5) . . ?
O17 Mo4 O15 97.1(5) . . ?
O18 Mo4 O15 84.3(5) . . ?
O27 Mo4 O15 159.8(4) . . ?
O17 Mo4 O20 98.7(5) . . ?
O18 Mo4 O20 154.2(4) . . ?
O27 Mo4 O20 85.6(4) . . ?
O15 Mo4 O20 86.7(4) . . ?
O17 Mo4 O19 169.2(5) . . ?
O18 Mo4 O19 82.5(4) . . ?
O27 Mo4 O19 82.5(4) . . ?
O15 Mo4 O19 77.4(4) . . ?
O20 Mo4 O19 72.0(4) . . ?
O17 Mo4 Mo6 102.1(4) . . ?
O18 Mo4 Mo6 47.3(3) . . ?
O27 Mo4 Mo6 48.7(3) . . ?
O15 Mo4 Mo6 131.2(3) . . ?
O20 Mo4 Mo6 132.8(3) . . ?
O19 Mo4 Mo6 88.4(2) . . ?
O9 Mo5 O16 106.6(5) . . ?
O9 Mo5 O21 102.4(5) . . ?
O16 Mo5 O21 95.1(5) . . ?
O9 Mo5 O11 93.8(5) . . ?
O16 Mo5 O11 87.0(5) . . ?
O21 Mo5 O11 162.3(4) . . ?
O9 Mo5 O24 97.6(5) . . ?
O16 Mo5 O24 155.1(4) . . ?
O21 Mo5 O24 84.8(4) . . ?
O11 Mo5 O24 85.9(4) . . ?
O9 Mo5 O25 168.2(4) . . ?
O16 Mo5 O25 82.7(4) . . ?
O21 Mo5 O25 83.6(4) . . ?
O11 Mo5 O25 79.3(4) . . ?
O24 Mo5 O25 72.5(4) . . ?
O9 Mo5 Mo2 102.5(4) . . ?
O16 Mo5 Mo2 47.6(4) . . ?
O21 Mo5 Mo2 48.9(3) . . ?
O11 Mo5 Mo2 134.4(3) . . ?
O24 Mo5 Mo2 132.3(3) . . ?
O25 Mo5 Mo2 89.1(2) . . ?
O13 Mo6 O18 106.4(5) . . ?
O13 Mo6 O27 101.1(5) . . ?
O18 Mo6 O27 95.8(4) . . ?
O13 Mo6 O12 95.0(5) . . ?
O18 Mo6 O12 85.8(5) . . ?
O27 Mo6 O12 162.6(5) . . ?
O13 Mo6 O5 98.4(5) . . ?
O18 Mo6 O5 154.0(5) . . ?
O27 Mo6 O5 86.8(4) . . ?
O12 Mo6 O5 84.3(5) . . ?
O13 Mo6 O22 168.7(5) . . ?
O18 Mo6 O22 84.1(4) . . ?
O27 Mo6 O22 81.8(4) . . ?
O12 Mo6 O22 81.2(4) . . ?
O5 Mo6 O22 70.7(4) . . ?
O13 Mo6 Mo4 101.1(4) . . ?
O18 Mo6 Mo4 47.9(3) . . ?
O27 Mo6 Mo4 49.4(3) . . ?
O12 Mo6 Mo4 133.6(3) . . ?
O5 Mo6 Mo4 134.6(3) . . ?
O22 Mo6 Mo4 89.1(3) . . ?
O29 P1 O4 112.7(8) . . ?
O29 P1 O11 112.2(8) . . ?
O4 P1 O11 111.4(7) . . ?
O29 P1 O28 105.3(11) . . ?
O4 P1 O28 109.2(9) . . ?
O11 P1 O28 105.6(9) . . ?
O7 P2 O15 111.5(6) . . ?
O7 P2 O10 112.0(7) . . ?
O15 P2 O10 109.4(6) . . ?
O7 P2 O1 108.7(7) . . ?
O15 P2 O1 108.2(7) . . ?
O10 P2 O1 106.7(7) . . ?
O2 P3 O19 113.3(6) . . ?
O2 P3 O25 113.2(6) . . ?
O19 P3 O25 108.2(6) . . ?
O2 P3 O22 107.8(6) . . ?
O19 P3 O22 106.6(6) . . ?
O25 P3 O22 107.5(6) . . ?
O3 P4 O8 111.1(7) . . ?
O3 P4 O12 110.1(7) . . ?
O8 P4 O12 110.5(7) . . ?
O3 P4 O31 104.5(7) . . ?
O8 P4 O31 111.0(7) . . ?
O12 P4 O31 109.6(7) . . ?
P1 O4 Mo1 139.6(7) . . ?
Mo6 O5 Mo2 112.9(5) . . ?
P2 O7 Cd2 128.4(7) . . ?
P4 O8 Mo2 133.7(7) . . ?
P2 O10 Mo3 137.8(7) . . ?
P1 O11 Mo5 136.0(7) . . ?
P4 O12 Mo6 131.8(7) . . ?
P2 O15 Mo4 134.9(7) . . ?
Mo2 O16 Mo5 84.7(5) . . ?
Mo6 O18 Mo4 84.8(4) . . ?
P3 O19 Mo3 127.7(6) . . ?
P3 O19 Mo4 126.1(5) . . ?
Mo3 O19 Mo4 99.9(4) . . ?
Mo3 O20 Mo4 113.9(5) . . ?
Mo5 O21 Mo2 82.3(4) . . ?
Mo5 O21 Cd1 133.0(5) . . ?
Mo2 O21 Cd1 131.9(5) . . ?
P3 O22 Mo2 125.9(6) . . ?
P3 O22 Mo6 126.7(6) . . ?
Mo2 O22 Mo6 104.2(4) . . ?
Mo1 O23 Mo3 83.3(4) . . ?
Mo1 O24 Mo5 112.1(5) . . ?
P3 O25 Mo5 125.4(5) . . ?
P3 O25 Mo1 125.2(6) . . ?
Mo5 O25 Mo1 101.9(4) . . ?
Mo1 O26 Mo3 83.8(3) . . ?
Mo1 O26 Cd1 132.2(5) . . ?
Mo3 O26 Cd1 133.1(5) . . ?
Mo6 O27 Mo4 81.8(4) . . ?
Mo6 O27 Cd1 131.1(5) . . ?
Mo4 O27 Cd1 133.5(5) . . ?
C2 N1 C1 105.8(15) . . ?
C1 N2 C3 108.8(15) . . ?
C1 N2 C4 123.7(16) . . ?
C3 N2 C4 127.5(15) . . ?
C12 N3 C14 108.2(17) . . ?
C12 N3 C11 127.8(19) . . ?
C14 N3 C11 123.9(17) . . ?
C12 N4 C13 106.7(18) . . ?
C15 N5 C16 105.9(17) . . ?
C15 N6 C17 108.4(15) . . ?
C15 N6 C18 127.6(16) . . ?
C17 N6 C18 124.0(15) . . ?
C23 N7 C22 110(2) . . ?
C22 N8 C24 111(2) . . ?
C22 N8 C25 125(2) . . ?
C24 N8 C25 123(2) . . ?
N2 C1 N1 108.4(14) . . ?
N2 C1 H1A 125.8 . . ?
N1 C1 H1A 125.8 . . ?
C3 C2 N1 111.8(16) . . ?
C3 C2 H2A 124.1 . . ?
N1 C2 H2A 124.1 . . ?
C2 C3 N2 105.3(15) . . ?
C2 C3 H3A 127.4 . . ?
N2 C3 H3A 127.4 . . ?
N2 C4 C5 109.8(17) . . ?
N2 C4 H4A 109.7 . . ?
C5 C4 H4A 109.7 . . ?
N2 C4 H4B 109.7 . . ?
C5 C4 H4B 109.7 . . ?
H4A C4 H4B 108.2 . . ?
C6 C5 C10 116.7(18) . . ?
C6 C5 C4 120.8(18) . . ?
C10 C5 C4 122.1(17) . . ?
C5 C6 C7 122.0(19) . . ?
C5 C6 H6A 119.0 . . ?
C7 C6 H6A 119.0 . . ?
C8 C7 C6 119.8(19) . . ?
C8 C7 H7A 120.1 . . ?
C6 C7 H7A 120.1 . . ?
C9 C8 C7 119.1(19) . . ?
C9 C8 C11 121(2) . . ?
C7 C8 C11 119.8(19) . . ?
C8 C9 C10 119.8(19) . . ?
C8 C9 H9A 120.1 . . ?
C10 C9 H9A 120.1 . . ?
C5 C10 C9 122.2(18) . . ?
C5 C10 H10A 118.9 . . ?
C9 C10 H10A 118.9 . . ?
N3 C11 C8 109.4(16) . . ?
N3 C11 H11A 109.8 . . ?
C8 C11 H11A 109.8 . . ?
N3 C11 H11B 109.8 . . ?
C8 C11 H11B 109.8 . . ?
H11A C11 H11B 108.2 . . ?
N4 C12 N3 110(2) . . ?
N4 C12 H12A 124.9 . . ?
N3 C12 H12A 124.9 . . ?
C14 C13 N4 109.0(19) . . ?
C14 C13 H13A 125.5 . . ?
N4 C13 H13A 125.5 . . ?
C13 C14 N3 105.5(18) . . ?
C13 C14 H14A 127.2 . . ?
N3 C14 H14A 127.2 . . ?
N5 C15 N6 109.9(17) . . ?
N5 C15 H15A 125.0 . . ?
N6 C15 H15A 125.0 . . ?
C17 C16 N5 111.0(18) . . ?
C17 C16 H16A 124.5 . . ?
N5 C16 H16A 124.5 . . ?
C16 C17 N6 104.5(17) . . ?
C16 C17 H17A 127.7 . . ?
N6 C17 H17A 127.7 . . ?
N6 C18 C19 111.4(14) . . ?
N6 C18 H18A 109.4 . . ?
C19 C18 H18A 109.4 . . ?
N6 C18 H18B 109.4 . . ?
C19 C18 H18B 109.4 . . ?
H18A C18 H18B 108.0 . . ?
C20 C19 C21 119.4(16) . . ?
C20 C19 C18 121.1(17) . . ?
C21 C19 C18 119.5(17) . . ?
C19 C20 C21 120.2(17) . 2_655 ?
C19 C20 H20A 119.9 . . ?
C21 C20 H20A 119.9 2_655 . ?
C20 C21 C19 120.4(17) 2_655 . ?
C20 C21 H21A 119.8 2_655 . ?
C19 C21 H21A 119.8 . . ?
N8 C22 N7 106(2) . . ?
N8 C22 H22A 127.0 . . ?
N7 C22 H22A 127.0 . . ?
N7 C23 C24 109(2) . . ?
N7 C23 H23A 125.4 . . ?
C24 C23 H23A 125.4 . . ?
C23 C24 N8 103(2) . . ?
C23 C24 H24A 128.7 . . ?
N8 C24 H24A 128.7 . . ?
N8 C25 C26 111.7(17) . . ?
N8 C25 H25A 109.3 . . ?
C26 C25 H25A 109.3 . . ?
N8 C25 H25B 109.3 . . ?
C26 C25 H25B 109.3 . . ?
H25A C25 H25B 107.9 . . ?
C28 C26 C27 117.9(19) . . ?
C28 C26 C25 121(2) . . ?
C27 C26 C25 121(2) . . ?
C26 C27 C28 122(2) . 2_556 ?
C26 C27 H27A 119.0 . . ?
C28 C27 H27A 119.0 2_556 . ?
C26 C28 C27 120(2) . 2_556 ?
C26 C28 H28A 119.9 . . ?
C27 C28 H28A 119.9 2_556 . ?

loop_
_geom_bond_atom_site_label_1
_geom_bond_atom_site_label_2
_geom_bond_distance
_geom_bond_site_symmetry_2
_geom_bond_publ_flag
Cd1 O21 2.265(10) 2_565 ?
Cd1 O21 2.265(10) . ?
Cd1 O27 2.276(10) . ?
Cd1 O27 2.276(10) 2_565 ?
Cd1 O26 2.312(8) . ?
Cd1 O26 2.312(8) 2_565 ?
Cd2 O7 2.062(12) . ?
Cd2 O7 2.062(12) 2_566 ?
Cd2 O2W 2.184(11) . ?
Cd2 O2W 2.184(11) 2_566 ?
Cd2 O1W 2.224(14) . ?
Cd2 O1W 2.224(14) 2_566 ?
Mo1 O30 1.678(10) . ?
Mo1 O26 1.934(10) . ?
Mo1 O23 1.951(11) . ?
Mo1 O4 2.037(12) . ?
Mo1 O24 2.137(10) . ?
Mo1 O25 2.290(9) . ?
Mo1 Mo3 2.596(2) . ?
Mo2 O14 1.666(11) . ?
Mo2 O16 1.922(12) . ?
Mo2 O21 1.971(9) . ?
Mo2 O8 2.074(11) . ?
Mo2 O5 2.130(11) . ?
Mo2 O22 2.237(11) . ?
Mo2 Mo5 2.5926(19) . ?
Mo3 O6 1.660(11) . ?
Mo3 O26 1.952(10) . ?
Mo3 O23 1.954(11) . ?
Mo3 O10 2.038(11) . ?
Mo3 O20 2.083(11) . ?
Mo3 O19 2.288(9) . ?
Mo4 O17 1.654(12) . ?
Mo4 O18 1.938(11) . ?
Mo4 O27 1.995(10) . ?
Mo4 O15 2.049(10) . ?
Mo4 O20 2.117(10) . ?
Mo4 O19 2.311(11) . ?
Mo4 Mo6 2.601(2) . ?
Mo5 O9 1.660(12) . ?
Mo5 O16 1.925(10) . ?
Mo5 O21 1.967(11) . ?
Mo5 O11 2.079(11) . ?
Mo5 O24 2.140(10) . ?
Mo5 O25 2.278(10) . ?
Mo6 O13 1.704(11) . ?
Mo6 O18 1.919(11) . ?
Mo6 O27 1.975(10) . ?
Mo6 O12 2.073(11) . ?
Mo6 O5 2.120(12) . ?
Mo6 O22 2.251(11) . ?
P1 O29 1.492(13) . ?
P1 O4 1.515(13) . ?
P1 O11 1.523(11) . ?
P1 O28 1.571(16) . ?
P2 O7 1.503(11) . ?
P2 O15 1.537(11) . ?
P2 O10 1.540(12) . ?
P2 O1 1.557(12) . ?
P3 O2 1.508(11) . ?
P3 O19 1.540(11) . ?
P3 O25 1.545(11) . ?
P3 O22 1.581(10) . ?
P4 O3 1.501(11) . ?
P4 O8 1.510(12) . ?
P4 O12 1.519(13) . ?
P4 O31 1.568(12) . ?
N1 C2 1.36(2) . ?
N1 C1 1.39(2) . ?
N2 C1 1.31(2) . ?
N2 C3 1.43(2) . ?
N2 C4 1.49(2) . ?
N3 C12 1.32(3) . ?
N3 C14 1.37(3) . ?
N3 C11 1.50(2) . ?
N4 C12 1.31(3) . ?
N4 C13 1.36(3) . ?
N5 C15 1.31(2) . ?
N5 C16 1.36(2) . ?
N6 C15 1.33(2) . ?
N6 C17 1.38(2) . ?
N6 C18 1.46(2) . ?
N7 C23 1.33(3) . ?
N7 C22 1.34(3) . ?
N8 C22 1.33(3) . ?
N8 C24 1.40(3) . ?
N8 C25 1.47(3) . ?
C1 H1A 0.9500 . ?
C2 C3 1.30(3) . ?
C2 H2A 0.9500 . ?
C3 H3A 0.9500 . ?
C4 C5 1.51(3) . ?
C4 H4A 0.9900 . ?
C4 H4B 0.9900 . ?
C5 C6 1.36(3) . ?
C5 C10 1.37(3) . ?
C6 C7 1.38(3) . ?
C6 H6A 0.9500 . ?
C7 C8 1.38(3) . ?
C7 H7A 0.9500 . ?
C8 C9 1.35(3) . ?
C8 C11 1.53(3) . ?
C9 C10 1.38(3) . ?
C9 H9A 0.9500 . ?
C10 H10A 0.9500 . ?
C11 H11A 0.9900 . ?
C11 H11B 0.9900 . ?
C12 H12A 0.9500 . ?
C13 C14 1.34(3) . ?
C13 H13A 0.9500 . ?
C14 H14A 0.9500 . ?
C15 H15A 0.9500 . ?
C16 C17 1.32(3) . ?
C16 H16A 0.9500 . ?
C17 H17A 0.9500 . ?
C18 C19 1.52(2) . ?
C18 H18A 0.9900 . ?
C18 H18B 0.9900 . ?
C19 C20 1.37(3) . ?
C19 C21 1.39(2) . ?
C20 C21 1.38(2) 2_655 ?
C20 H20A 0.9500 . ?
C21 C20 1.38(2) 2_655 ?
C21 H21A 0.9500 . ?
C22 H22A 0.9500 . ?
C23 C24 1.38(3) . ?
C23 H23A 0.9500 . ?
C24 H24A 0.9500 . ?
C25 C26 1.54(3) . ?
C25 H25A 0.9900 . ?
C25 H25B 0.9900 . ?
C26 C28 1.34(3) . ?
C26 C27 1.36(3) . ?
C27 C28 1.40(3) 2_556 ?
C27 H27A 0.9500 . ?
C28 C27 1.40(3) 2_556 ?
C28 H28A 0.9500 . ?
